data_7044358
loop_
_publ_author_name
'Hohloch, Stephan'
'Garner, Mary E.'
'Parker, Bernard F.'
'Arnold, John'

_publ_section_title
;
 New supporting ligands in actinide chemistry: tetramethyltetraazaannulene
 complexes with thorium and uranium
;
_journal_name_full 'Dalton Trans.'
_journal_paper_doi 10.1039/C7DT02682J
_journal_year 2017
_chemical_formula_sum 'C32 H37 I N4 U'
_chemical_formula_weight 842.58
_chemical_properties_physical Air-sensitive,Moisture-sensitive,Oxygen-sensitive
_space_group_crystal_system monoclinic
_space_group_IT_number 14
_space_group_name_Hall '-P 2yn'
_space_group_name_H-M_alt 'P 1 21/n 1'
_symmetry_space_group_name_Hall '-P 2yn'
_symmetry_space_group_name_H-M 'P 1 21/n 1'
_atom_sites_solution_hydrogens geom
_audit_creation_method SHELXL-2014/7
_audit_update_record
;
2017-08-28 deposited with the CCDC.
2017-09-14 downloaded from the CCDC.
;
_cell_angle_alpha 90
_cell_angle_beta 98.805(2)
_cell_angle_gamma 90
_cell_formula_units_Z 4
_cell_length_a 13.7325(6)
_cell_length_b 14.3766(6)
_cell_length_c 17.8153(9)
_cell_measurement_reflns_used 4520
_cell_measurement_temperature 100(2)
_cell_measurement_theta_max 25.40
_cell_measurement_theta_min 1.75
_cell_volume 3475.8(3)
_computing_cell_refinement 'Bruker ApexIII suite, 2016'
_computing_data_collection 'Bruker ApexIII suite, 2016'
_computing_data_reduction 'Bruker ApexIII suite, 2016'
_computing_molecular_graphics 'Diamond 3D'
_computing_publication_material WinGX
_computing_structure_refinement 'SHELXL-2014/7 (Sheldrick, 2014)'
_computing_structure_solution shelXT
_diffrn_ambient_temperature 100(2)
_diffrn_measured_fraction_theta_full 0.993
_diffrn_measured_fraction_theta_max 0.991
_diffrn_measurement_device_type 'Bruker Quazar'
_diffrn_measurement_method 'omega phi scans'
_diffrn_radiation_type MoK\a
_diffrn_radiation_wavelength 0.71073
_diffrn_reflns_av_R_equivalents 0.0920
_diffrn_reflns_av_unetI/netI 0.1204
_diffrn_reflns_Laue_measured_fraction_full 0.993
_diffrn_reflns_Laue_measured_fraction_max 0.991
_diffrn_reflns_limit_h_max 11
_diffrn_reflns_limit_h_min -16
_diffrn_reflns_limit_k_max 17
_diffrn_reflns_limit_k_min -17
_diffrn_reflns_limit_l_max 21
_diffrn_reflns_limit_l_min -21
_diffrn_reflns_number 19741
_diffrn_reflns_point_group_measured_fraction_full 0.993
_diffrn_reflns_point_group_measured_fraction_max 0.991
_diffrn_reflns_theta_full 25.242
_diffrn_reflns_theta_max 25.404
_diffrn_reflns_theta_min 1.749
_exptl_absorpt_coefficient_mu 5.581
_exptl_absorpt_correction_T_max 0.745
_exptl_absorpt_correction_T_min 0.603
_exptl_absorpt_correction_type multi-scan
_exptl_absorpt_process_details 'Blessing, 1995'
_exptl_crystal_colour red
_exptl_crystal_density_diffrn 1.610
_exptl_crystal_description block
_exptl_crystal_F_000 1608
_exptl_crystal_preparation radioactive
_exptl_crystal_size_max 0.15
_exptl_crystal_size_mid 0.14
_exptl_crystal_size_min 0.10
_refine_diff_density_max 4.426
_refine_diff_density_min -1.139
_refine_diff_density_rms 0.299
_refine_ls_extinction_method none
_refine_ls_goodness_of_fit_ref 1.020
_refine_ls_hydrogen_treatment constr
_refine_ls_matrix_type full
_refine_ls_number_parameters 352
_refine_ls_number_reflns 6349
_refine_ls_number_restraints 72
_refine_ls_restrained_S_all 1.016
_refine_ls_R_factor_all 0.0914
_refine_ls_R_factor_gt 0.0635
_refine_ls_shift/su_max 0.001
_refine_ls_shift/su_mean 0.000
_refine_ls_structure_factor_coef Fsqd
_refine_ls_weighting_details 'w=1/[\s^2^(Fo^2^)+(0.0611P)^2^] where P=(Fo^2^+2Fc^2^)/3'
_refine_ls_weighting_scheme calc
_refine_ls_wR_factor_gt 0.1415
_refine_ls_wR_factor_ref 0.1542
_reflns_Friedel_coverage 0.000
_reflns_number_gt 4520
_reflns_number_total 6349
_reflns_threshold_expression 'I > 2\s(I)'
_cod_data_source_file c7dt02682j2.cif
_cod_data_source_block shelx_CCDC3
_cod_database_code 7044358
_shelx_shelxl_version_number 2014/7
_shelx_space_group_comment
;
The symmetry employed for this shelxl refinement is uniquely defined
by the following loop, which should always be used as a source of
symmetry information in preference to the above space-group names.
They are only intended as comments.
;

loop_
_space_group_symop_operation_xyz
'x, y, z'
'-x+1/2, y+1/2, -z+1/2'
'-x, -y, -z'
'x-1/2, -y-1/2, z-1/2'

loop_
_atom_site_label
_atom_site_type_symbol
_atom_site_fract_x
_atom_site_fract_y
_atom_site_fract_z
_atom_site_U_iso_or_equiv
_atom_site_adp_type
_atom_site_occupancy
_atom_site_site_symmetry_order
_atom_site_calc_flag
_atom_site_refinement_flags_posn
_atom_site_refinement_flags_adp
U1 U 0.50905(3) 0.50764(3) 0.26242(2) 0.00960(15) Uani 1 1 d . .
I1 I 0.49259(5) 0.28863(5) 0.25144(4) 0.0199(2) Uani 1 1 d . .
N21 N 0.6202(6) 0.6298(6) 0.3088(5) 0.014(2) Uani 1 1 d . .
N11 N 0.4178(6) 0.6287(6) 0.3107(5) 0.013(2) Uani 1 1 d . .
C48 C 0.5772(7) 0.7121(6) 0.1421(6) 0.011(2) Uani 1 1 d . U
H48A H 0.6475 0.7037 0.1607 0.017 Uiso 1 1 calc R U
H48B H 0.5483 0.7528 0.1769 0.017 Uiso 1 1 calc R U
H48C H 0.5688 0.7405 0.0915 0.017 Uiso 1 1 calc R U
N20 N 0.6303(6) 0.4584(6) 0.3624(5) 0.012(2) Uani 1 1 d . .
C14 C 0.1670(7) 0.4577(7) 0.2871(7) 0.019(3) Uani 1 1 d . .
H14 H 0.1129 0.4159 0.2773 0.023 Uiso 1 1 calc R U
C28 C 0.5543(7) 0.3861(7) 0.4581(6) 0.010(2) Uani 1 1 d . U
H28 H 0.5643 0.3467 0.5014 0.013 Uiso 1 1 calc R U
C33 C 0.5253(7) 0.7570(7) 0.3411(6) 0.012(2) Uani 1 1 d . U
H33 H 0.5278 0.8218 0.3516 0.014 Uiso 1 1 calc R U
C40 C 0.4897(7) 0.4670(7) 0.1067(7) 0.013(2) Uani 1 1 d . U
N10 N 0.4347(6) 0.4612(6) 0.3685(6) 0.014(2) Uani 1 1 d . .
C10 C 0.3375(7) 0.4869(7) 0.3355(6) 0.012(2) Uani 1 1 d . U
C29 C 0.4565(8) 0.4124(7) 0.4318(6) 0.015(3) Uani 1 1 d . U
C43 C 0.5262(7) 0.6188(7) 0.1377(6) 0.011(2) Uani 1 1 d . .
C23 C 0.8655(8) 0.5536(7) 0.2594(7) 0.018(3) Uani 1 1 d . U
H23 H 0.9200 0.5770 0.2381 0.021 Uiso 1 1 calc R U
C20 C 0.7113(7) 0.4882(8) 0.3286(7) 0.017(3) Uani 1 1 d . .
C49 C 0.6704(7) 0.5156(8) 0.1050(7) 0.020(3) Uani 1 1 d . .
H49A H 0.6678 0.4904 0.0536 0.030 Uiso 1 1 calc R U
H49B H 0.7031 0.4708 0.1420 0.030 Uiso 1 1 calc R U
H49C H 0.7074 0.5741 0.1092 0.030 Uiso 1 1 calc R U
C11 C 0.3267(7) 0.5791(7) 0.3087(6) 0.014(2) Uani 1 1 d . .
C32 C 0.4337(7) 0.7168(7) 0.3347(6) 0.011(2) Uani 1 1 d . U
C44 C 0.5684(8) 0.5329(7) 0.1204(7) 0.015(3) Uani 1 1 d . U
C21 C 0.7088(7) 0.5801(7) 0.3037(7) 0.015(3) Uani 1 1 d . .
C34 C 0.6156(7) 0.7150(7) 0.3341(7) 0.015(3) Uani 1 1 d . .
C35 C 0.7079(8) 0.7720(7) 0.3596(7) 0.020(3) Uani 1 1 d . .
H35A H 0.7568 0.7334 0.3913 0.030 Uiso 1 1 calc R U
H35B H 0.6913 0.8257 0.3891 0.030 Uiso 1 1 calc R U
H35C H 0.7352 0.7936 0.3150 0.030 Uiso 1 1 calc R U
C25 C 0.7880(8) 0.4291(8) 0.3148(7) 0.018(3) Uani 1 1 d . .
H25 H 0.7879 0.3654 0.3291 0.022 Uiso 1 1 calc R U
C42 C 0.4227(7) 0.6069(7) 0.1351(6) 0.013(2) Uani 1 1 d . .
C47 C 0.3490(8) 0.6848(8) 0.1353(7) 0.023(3) Uani 1 1 d . .
H47A H 0.3455 0.7206 0.0881 0.035 Uiso 1 1 calc R U
H47B H 0.3697 0.7257 0.1788 0.035 Uiso 1 1 calc R U
H47C H 0.2840 0.6587 0.1390 0.035 Uiso 1 1 calc R U
C22 C 0.7864(7) 0.6137(7) 0.2688(7) 0.016(3) Uani 1 1 d . .
H22 H 0.7861 0.6763 0.2516 0.019 Uiso 1 1 calc R U
C46 C 0.3025(7) 0.4650(8) 0.1117(7) 0.023(3) Uani 1 1 d . .
H46A H 0.2725 0.4625 0.0582 0.035 Uiso 1 1 calc R U
H46B H 0.2602 0.5013 0.1404 0.035 Uiso 1 1 calc R U
H46C H 0.3097 0.4018 0.1323 0.035 Uiso 1 1 calc R U
C27 C 0.6364(8) 0.4108(7) 0.4285(7) 0.018(3) Uani 1 1 d . .
C15 C 0.2582(8) 0.4250(7) 0.3207(7) 0.019(3) Uani 1 1 d . .
H15 H 0.2669 0.3611 0.3336 0.023 Uiso 1 1 calc R U
C31 C 0.3528(8) 0.7734(8) 0.3621(7) 0.026(3) Uani 1 1 d . .
H31A H 0.3069 0.7959 0.3183 0.038 Uiso 1 1 calc R U
H31B H 0.3820 0.8266 0.3919 0.038 Uiso 1 1 calc R U
H31C H 0.3172 0.7344 0.3940 0.038 Uiso 1 1 calc R U
C24 C 0.8643(8) 0.4646(8) 0.2800(7) 0.021(3) Uani 1 1 d . U
H24 H 0.9163 0.4247 0.2708 0.026 Uiso 1 1 calc R U
C26 C 0.7354(8) 0.3831(8) 0.4728(7) 0.025(3) Uani 1 1 d . .
H26A H 0.7516 0.3197 0.4589 0.037 Uiso 1 1 calc R U
H26B H 0.7321 0.3857 0.5273 0.037 Uiso 1 1 calc R U
H26C H 0.7863 0.4261 0.4609 0.037 Uiso 1 1 calc R U
C13 C 0.1537(8) 0.5483(8) 0.2680(7) 0.021(3) Uani 1 1 d . U
H13 H 0.0893 0.5701 0.2491 0.026 Uiso 1 1 calc R U
C30 C 0.3806(8) 0.3853(7) 0.4800(7) 0.019(3) Uani 1 1 d . U
H30A H 0.3236 0.4269 0.4692 0.029 Uiso 1 1 calc R U
H30B H 0.4090 0.3903 0.5337 0.029 Uiso 1 1 calc R U
H30C H 0.3596 0.3211 0.4685 0.029 Uiso 1 1 calc R U
C12 C 0.2337(7) 0.6113(8) 0.2756(7) 0.020(3) Uani 1 1 d . .
H12 H 0.2246 0.6738 0.2587 0.024 Uiso 1 1 calc R U
C45 C 0.5001(9) 0.3723(8) 0.0723(7) 0.028(3) Uani 1 1 d . .
H45A H 0.4401 0.3361 0.0742 0.042 Uiso 1 1 calc R U
H45B H 0.5567 0.3400 0.1010 0.042 Uiso 1 1 calc R U
H45C H 0.5103 0.3795 0.0193 0.042 Uiso 1 1 calc R U
C41 C 0.4028(8) 0.5105(8) 0.1183(7) 0.019(3) Uani 1 1 d . .

loop_
_atom_site_aniso_label
_atom_site_aniso_U_11
_atom_site_aniso_U_22
_atom_site_aniso_U_33
_atom_site_aniso_U_23
_atom_site_aniso_U_13
_atom_site_aniso_U_12
U1 0.0106(2) 0.0088(2) 0.0096(2) 0.00096(18) 0.00199(17) 0.00027(16)
I1 0.0335(5) 0.0103(4) 0.0163(5) -0.0004(3) 0.0055(4) -0.0003(3)
N21 0.017(5) 0.009(5) 0.015(6) 0.002(4) -0.002(4) 0.000(4)
N11 0.017(5) 0.009(5) 0.012(6) 0.005(4) 0.003(4) -0.004(4)
C48 0.012(3) 0.011(3) 0.012(3) 0.0007(19) 0.0031(19) -0.0011(18)
N20 0.020(5) 0.010(5) 0.007(5) 0.000(4) 0.002(4) 0.004(4)
C14 0.012(6) 0.012(6) 0.034(8) -0.001(6) 0.001(6) 0.004(4)
C28 0.013(4) 0.010(4) 0.008(4) 0.003(3) -0.001(4) 0.002(3)
C33 0.024(5) 0.008(5) 0.003(5) 0.000(4) 0.000(5) 0.005(4)
C40 0.013(3) 0.013(3) 0.013(3) 0.0001(10) 0.0018(11) -0.0001(10)
N10 0.016(5) 0.006(5) 0.020(6) 0.001(4) -0.001(5) 0.001(4)
C10 0.018(5) 0.015(5) 0.004(5) -0.002(4) 0.003(4) 0.003(4)
C29 0.022(5) 0.017(5) 0.008(5) -0.005(5) 0.010(5) -0.006(4)
C43 0.017(6) 0.012(6) 0.005(6) -0.001(5) 0.003(5) -0.001(4)
C23 0.018(3) 0.018(3) 0.018(3) -0.0004(10) 0.0028(11) -0.0007(10)
C20 0.010(5) 0.027(7) 0.013(6) -0.008(6) 0.001(5) -0.005(5)
C49 0.018(6) 0.029(7) 0.016(7) 0.002(6) 0.008(5) 0.010(5)
C11 0.017(6) 0.019(6) 0.005(6) -0.001(5) 0.002(5) 0.004(5)
C32 0.013(4) 0.011(4) 0.011(4) -0.002(3) 0.004(3) 0.003(3)
C44 0.015(3) 0.015(3) 0.015(3) 0.0003(10) 0.0025(11) -0.0001(10)
C21 0.014(6) 0.011(6) 0.018(7) -0.006(5) 0.000(5) -0.003(4)
C34 0.018(6) 0.017(6) 0.009(6) 0.000(5) -0.001(5) -0.003(5)
C35 0.030(7) 0.016(6) 0.011(7) 0.003(5) -0.007(6) -0.005(5)
C25 0.022(6) 0.015(6) 0.019(7) -0.007(5) 0.005(6) -0.002(5)
C42 0.013(6) 0.023(6) 0.006(6) 0.007(5) 0.006(5) 0.005(5)
C47 0.020(6) 0.028(7) 0.024(8) -0.003(6) 0.011(6) 0.013(5)
C22 0.010(6) 0.012(6) 0.027(8) 0.001(5) 0.003(5) -0.003(4)
C46 0.008(6) 0.041(8) 0.020(8) -0.001(6) 0.002(6) -0.007(5)
C27 0.025(6) 0.010(6) 0.014(7) -0.005(5) -0.013(6) 0.006(5)
C15 0.023(6) 0.015(6) 0.021(7) -0.006(5) 0.009(6) -0.005(5)
C31 0.040(7) 0.020(7) 0.019(8) 0.004(6) 0.011(6) 0.010(5)
C24 0.018(5) 0.030(6) 0.014(6) -0.010(5) -0.004(5) 0.019(5)
C26 0.034(7) 0.019(7) 0.020(8) 0.004(6) -0.002(6) 0.001(5)
C13 0.021(3) 0.022(3) 0.022(3) 0.0002(10) 0.0033(11) 0.0012(10)
C30 0.026(5) 0.015(5) 0.016(6) 0.009(5) 0.002(5) -0.003(4)
C12 0.017(6) 0.015(6) 0.031(8) -0.001(6) 0.010(6) 0.001(5)
C45 0.047(8) 0.021(7) 0.016(8) 0.008(6) 0.001(7) -0.003(6)
C41 0.022(6) 0.026(7) 0.008(6) 0.003(6) -0.001(5) -0.003(5)

loop_
_atom_type_symbol
_atom_type_description
_atom_type_scat_dispersion_real
_atom_type_scat_dispersion_imag
_atom_type_scat_source
C C 0.0033 0.0016 'International Tables Vol C Tables 4.2.6.8 and 6.1.1.4'
H H 0.0000 0.0000 'International Tables Vol C Tables 4.2.6.8 and 6.1.1.4'
N N 0.0061 0.0033 'International Tables Vol C Tables 4.2.6.8 and 6.1.1.4'
I I -0.4742 1.8119 'International Tables Vol C Tables 4.2.6.8 and 6.1.1.4'
U U -9.6767 9.6646 'International Tables Vol C Tables 4.2.6.8 and 6.1.1.4'

loop_
_geom_angle_atom_site_label_1
_geom_angle_atom_site_label_2
_geom_angle_atom_site_label_3
_geom_angle
N20 U1 N10 69.8(3)
N20 U1 N11 107.3(3)
N10 U1 N11 66.7(3)
N20 U1 N21 67.6(3)
N10 U1 N21 105.1(3)
N11 U1 N21 71.4(3)
N20 U1 C41 157.4(3)
N10 U1 C41 121.0(3)
N11 U1 C41 95.3(3)
N21 U1 C41 122.1(3)
N20 U1 C43 130.0(3)
N10 U1 C43 153.8(3)
N11 U1 C43 89.0(3)
N21 U1 C43 74.1(3)
C41 U1 C43 48.9(3)
N20 U1 C42 159.0(3)
N10 U1 C42 127.6(3)
N11 U1 C42 74.8(3)
N21 U1 C42 94.3(3)
C41 U1 C42 30.0(3)
C43 U1 C42 29.7(3)
N20 U1 C44 117.0(3)
N10 U1 C44 167.2(3)
N11 U1 C44 118.3(3)
N21 U1 C44 87.6(3)
C41 U1 C44 48.8(3)
C43 U1 C44 29.5(3)
C42 U1 C44 49.0(3)
N20 U1 C40 129.4(3)
N10 U1 C40 137.7(3)
N11 U1 C40 122.3(3)
N21 U1 C40 116.9(3)
C41 U1 C40 29.0(3)
C43 U1 C40 48.3(3)
C42 U1 C40 48.5(3)
C44 U1 C40 29.5(3)
N20 U1 C20 29.4(3)
N10 U1 C20 98.8(3)
N11 U1 C20 117.0(3)
N21 U1 C20 53.2(3)
C41 U1 C20 136.8(3)
C43 U1 C20 101.0(3)
C42 U1 C20 130.6(3)
C44 U1 C20 89.2(3)
C40 U1 C20 109.0(3)
N20 U1 C10 99.2(3)
N10 U1 C10 29.5(3)
N11 U1 C10 53.1(3)
N21 U1 C10 116.3(3)
C41 U1 C10 94.0(3)
C43 U1 C10 126.7(3)
C42 U1 C10 98.4(3)
C44 U1 C10 142.7(3)
C40 U1 C10 117.8(3)
C20 U1 C10 127.9(3)
N20 U1 C21 52.3(3)
N10 U1 C21 113.7(3)
N11 U1 C21 100.0(3)
N21 U1 C21 29.0(3)
C41 U1 C21 124.9(3)
C43 U1 C21 78.8(3)
C42 U1 C21 106.8(3)
C44 U1 C21 77.8(3)
C40 U1 C21 105.4(3)
C20 U1 C21 27.9(3)
C10 U1 C21 136.5(3)
C34 N21 C21 125.2(9)
C34 N21 U1 138.1(7)
C21 N21 U1 96.7(6)
C32 N11 C11 125.1(9)
C32 N11 U1 137.3(7)
C11 N11 U1 97.6(6)
C43 C48 H48A 109.5
C43 C48 H48B 109.5
H48A C48 H48B 109.5
C43 C48 H48C 109.5
H48A C48 H48C 109.5
H48B C48 H48C 109.5
C27 N20 C20 125.2(9)
C27 N20 U1 138.9(7)
C20 N20 U1 95.7(7)
C13 C14 C15 120.9(10)
C13 C14 H14 119.5
C15 C14 H14 119.5
C27 C28 C29 127.4(10)
C27 C28 H28 116.3
C29 C28 H28 116.3
C32 C33 C34 128.6(9)
C32 C33 H33 115.7
C34 C33 H33 115.7
C41 C40 C44 108.7(9)
C41 C40 C45 127.1(10)
C44 C40 C45 123.4(10)
C41 C40 U1 73.3(7)
C44 C40 U1 74.8(7)
C45 C40 U1 126.1(8)
C29 N10 C10 124.4(9)
C29 N10 U1 139.3(7)
C10 N10 U1 95.1(6)
C15 C10 C11 119.7(10)
C15 C10 N10 124.5(10)
C11 C10 N10 115.4(9)
C15 C10 U1 130.4(7)
C11 C10 U1 78.5(6)
N10 C10 U1 55.4(5)
N10 C29 C28 120.4(10)
N10 C29 C30 122.7(10)
C28 C29 C30 116.9(10)
C44 C43 C42 109.1(9)
C44 C43 C48 125.7(9)
C42 C43 C48 124.1(9)
C44 C43 U1 76.1(6)
C42 C43 U1 75.5(6)
C48 C43 U1 124.4(7)
C24 C23 C22 120.7(10)
C24 C23 H23 119.7
C22 C23 H23 119.7
C21 C20 C25 120.1(10)
C21 C20 N20 116.2(9)
C25 C20 N20 123.5(10)
C21 C20 U1 78.5(6)
C25 C20 U1 133.9(8)
N20 C20 U1 54.9(5)
C44 C49 H49A 109.5
C44 C49 H49B 109.5
H49A C49 H49B 109.5
C44 C49 H49C 109.5
H49A C49 H49C 109.5
H49B C49 H49C 109.5
C12 C11 C10 119.7(10)
C12 C11 N11 125.5(10)
C10 C11 N11 114.4(9)
C12 C11 U1 139.3(8)
C10 C11 U1 73.5(6)
N11 C11 U1 53.4(5)
N11 C32 C33 121.6(9)
N11 C32 C31 121.1(9)
C33 C32 C31 117.1(9)
C43 C44 C40 106.9(9)
C43 C44 C49 127.8(10)
C40 C44 C49 124.4(10)
C43 C44 U1 74.4(6)
C40 C44 U1 75.6(7)
C49 C44 U1 123.9(8)
C20 C21 C22 119.1(10)
C20 C21 N21 115.7(9)
C22 C21 N21 124.8(10)
C20 C21 U1 73.6(6)
C22 C21 U1 139.5(8)
N21 C21 U1 54.3(5)
N21 C34 C33 121.5(9)
N21 C34 C35 121.7(9)
C33 C34 C35 116.8(9)
C34 C35 H35A 109.5
C34 C35 H35B 109.5
H35A C35 H35B 109.5
C34 C35 H35C 109.5
H35A C35 H35C 109.5
H35B C35 H35C 109.5
C24 C25 C20 119.4(10)
C24 C25 H25 120.3
C20 C25 H25 120.3
C43 C42 C41 106.3(9)
C43 C42 C47 125.2(9)
C41 C42 C47 127.6(9)
C43 C42 U1 74.8(6)
C41 C42 U1 73.7(6)
C47 C42 U1 125.4(7)
C42 C47 H47A 109.5
C42 C47 H47B 109.5
H47A C47 H47B 109.5
C42 C47 H47C 109.5
H47A C47 H47C 109.5
H47B C47 H47C 109.5
C21 C22 C23 119.4(10)
C21 C22 H22 120.3
C23 C22 H22 120.3
C41 C46 H46A 109.5
C41 C46 H46B 109.5
H46A C46 H46B 109.5
C41 C46 H46C 109.5
H46A C46 H46C 109.5
H46B C46 H46C 109.5
N20 C27 C28 121.5(10)
N20 C27 C26 121.2(10)
C28 C27 C26 117.3(10)
C14 C15 C10 119.4(10)
C14 C15 H15 120.3
C10 C15 H15 120.3
C32 C31 H31A 109.5
C32 C31 H31B 109.5
H31A C31 H31B 109.5
C32 C31 H31C 109.5
H31A C31 H31C 109.5
H31B C31 H31C 109.5
C23 C24 C25 121.2(10)
C23 C24 H24 119.4
C25 C24 H24 119.4
C27 C26 H26A 109.5
C27 C26 H26B 109.5
H26A C26 H26B 109.5
C27 C26 H26C 109.5
H26A C26 H26C 109.5
H26B C26 H26C 109.5
C14 C13 C12 121.4(11)
C14 C13 H13 119.3
C12 C13 H13 119.3
C29 C30 H30A 109.5
C29 C30 H30B 109.5
H30A C30 H30B 109.5
C29 C30 H30C 109.5
H30A C30 H30C 109.5
H30B C30 H30C 109.5
C11 C12 C13 118.3(10)
C11 C12 H12 120.9
C13 C12 H12 120.9
C40 C45 H45A 109.5
C40 C45 H45B 109.5
H45A C45 H45B 109.5
C40 C45 H45C 109.5
H45A C45 H45C 109.5
H45B C45 H45C 109.5
C40 C41 C42 108.9(9)
C40 C41 C46 125.8(10)
C42 C41 C46 125.2(10)
C40 C41 U1 77.7(7)
C42 C41 U1 76.3(6)
C46 C41 U1 114.3(8)

loop_
_geom_bond_atom_site_label_1
_geom_bond_atom_site_label_2
_geom_bond_distance
U1 N20 2.353(9)
U1 N10 2.377(10)
U1 N11 2.382(9)
U1 N21 2.389(8)
U1 C41 2.752(12)
U1 C43 2.776(11)
U1 C42 2.786(10)
U1 C44 2.798(12)
U1 C40 2.808(12)
U1 C20 2.860(10)
U1 C10 2.876(10)
U1 C21 2.921(10)
N21 C34 1.311(13)
N21 C21 1.426(12)
N11 C32 1.344(12)
N11 C11 1.436(12)
C48 C43 1.511(13)
C48 H48A 0.9800
C48 H48B 0.9800
C48 H48C 0.9800
N20 C27 1.353(14)
N20 C20 1.410(13)
C14 C13 1.351(15)
C14 C15 1.386(14)
C14 H14 0.9500
C28 C27 1.363(15)
C28 C29 1.405(14)
C28 H28 0.9500
C33 C32 1.373(13)
C33 C34 1.402(13)
C33 H33 0.9500
C40 C41 1.392(14)
C40 C44 1.430(14)
C40 C45 1.509(15)
N10 C29 1.323(14)
N10 C10 1.422(13)
C10 C15 1.400(14)
C10 C11 1.409(14)
C29 C30 1.499(14)
C43 C44 1.417(14)
C43 C42 1.425(14)
C23 C24 1.332(15)
C23 C22 1.419(14)
C23 H23 0.9500
C20 C21 1.393(14)
C20 C25 1.404(14)
C49 C44 1.489(14)
C49 H49A 0.9800
C49 H49B 0.9800
C49 H49C 0.9800
C11 C12 1.401(14)
C32 C31 1.517(13)
C21 C22 1.399(15)
C34 C35 1.519(14)
C35 H35A 0.9800
C35 H35B 0.9800
C35 H35C 0.9800
C25 C24 1.394(15)
C25 H25 0.9500
C42 C41 1.434(15)
C42 C47 1.510(13)
C47 H47A 0.9800
C47 H47B 0.9800
C47 H47C 0.9800
C22 H22 0.9500
C46 C41 1.513(14)
C46 H46A 0.9800
C46 H46B 0.9800
C46 H46C 0.9800
C27 C26 1.517(14)
C15 H15 0.9500
C31 H31A 0.9800
C31 H31B 0.9800
C31 H31C 0.9800
C24 H24 0.9500
C26 H26A 0.9800
C26 H26B 0.9800
C26 H26C 0.9800
C13 C12 1.413(14)
C13 H13 0.9500
C30 H30A 0.9800
C30 H30B 0.9800
C30 H30C 0.9800
C12 H12 0.9500
C45 H45A 0.9800
C45 H45B 0.9800
C45 H45C 0.9800
